data_7248510
loop_
_publ_author_name
'Myers, Shea D.'
'Marr, Zoe Y.'
'Sency, Jade A.'
'Mitchell, Travis B.'
'Benedict, Jason B.'
'Patel, Dinesh G.'

_publ_section_title
;
 Crystallographic, spectroscopic, and computational characterization of a
 diiodonaphthoquinone diarylethene photochrome: halogen bonding and
 photocrystallography
;
_journal_issue 19
_journal_name_full CrystEngComm
_journal_page_first 2510
_journal_page_last 2517
_journal_paper_doi 10.1039/D4CE00112E
_journal_volume 26
_journal_year 2024
_chemical_absolute_configuration unk
_chemical_formula_moiety 'C20 H12 I2 O2 S2'
_chemical_formula_sum 'C20 H12 I2 O2 S2'
_chemical_formula_weight 602.22
_chemical_name_systematic 'of 2,3-bis(5-iodo-2-methylthiophen-3-yl)naphthalene-1,4-dione'
_chemical_properties_physical Light-sensitive
_space_group_crystal_system monoclinic
_space_group_IT_number 4
_space_group_name_Hall 'P 2yb'
_space_group_name_H-M_alt 'P 1 21 1'
_atom_sites_solution_hydrogens geom
_atom_sites_solution_primary dual
_audit_creation_date 2024-01-29
_audit_creation_method
;
Olex2 1.5
(compiled 2023.08.24 svn.re1ec1418 for OlexSys, GUI svn.r6817)
;
_audit_update_record
;
2024-01-30 deposited with the CCDC.	2024-04-16 downloaded from the CCDC.
;
_cell_angle_alpha 90
_cell_angle_beta 117.134(9)
_cell_angle_gamma 90
_cell_formula_units_Z 2
_cell_length_a 11.911(4)
_cell_length_b 7.520(3)
_cell_length_c 12.479(5)
_cell_measurement_reflns_used 1032
_cell_measurement_temperature 298
_cell_measurement_theta_max 21.21
_cell_measurement_theta_min 3.21
_cell_volume 994.7(7)
_computing_cell_refinement 'SAINT V8.40B (?, 2016)'
_computing_data_reduction 'SAINT V8.40B (?, 2016)'
_computing_molecular_graphics 'Olex2 1.5 (Dolomanov et al., 2009)'
_computing_publication_material 'Olex2 1.5 (Dolomanov et al., 2009)'
_computing_structure_refinement 'SHELXL 2018/3 (Sheldrick, 2015)'
_computing_structure_solution 'SHELXT 2018/2 (Sheldrick, 2018)'
_diffrn_ambient_temperature 298
_diffrn_measured_fraction_theta_full 0.998
_diffrn_measured_fraction_theta_max 0.992
_diffrn_measurement_device_type 'Bruker APEX-II CCD'
_diffrn_measurement_method '\f and \w scans'
_diffrn_radiation_type MoK\a
_diffrn_radiation_wavelength 0.71073
_diffrn_reflns_av_R_equivalents 0.0711
_diffrn_reflns_av_unetI/netI 0.1034
_diffrn_reflns_Laue_measured_fraction_full 0.998
_diffrn_reflns_Laue_measured_fraction_max 0.992
_diffrn_reflns_limit_h_max 14
_diffrn_reflns_limit_h_min -15
_diffrn_reflns_limit_k_max 8
_diffrn_reflns_limit_k_min -9
_diffrn_reflns_limit_l_max 15
_diffrn_reflns_limit_l_min -12
_diffrn_reflns_number 7591
_diffrn_reflns_point_group_measured_fraction_full 0.856
_diffrn_reflns_point_group_measured_fraction_max 0.833
_diffrn_reflns_theta_full 25.242
_diffrn_reflns_theta_max 26.800
_diffrn_reflns_theta_min 1.921
_diffrn_source_current 24.0
_diffrn_source_power 1.2
_diffrn_source_voltage 50.0
_diffrn_standards_number 0
_exptl_absorpt_coefficient_mu 3.383
_exptl_absorpt_correction_T_max 0.7454
_exptl_absorpt_correction_T_min 0.5688
_exptl_absorpt_correction_type multi-scan
_exptl_absorpt_process_details
;
SADABS-2016/2 (Bruker,2016/2) was used for absorption correction.
wR2(int) was 0.1534 before and 0.0525 after correction.
The Ratio of minimum to maximum transmission is 0.7631.
The \l/2 correction factor is Not present.
;
_exptl_crystal_colour purple
_exptl_crystal_density_diffrn 2.011
_exptl_crystal_description Cut
_exptl_crystal_F_000 572
_exptl_crystal_recrystallization_method 'Re-crystallisation from solvent: Ethyl Acetate, Hexanes'
_exptl_crystal_size_max 0.4
_exptl_crystal_size_mid 0.1
_exptl_crystal_size_min 0.05
_refine_diff_density_max 0.986
_refine_diff_density_min -0.776
_refine_diff_density_rms 0.127
_refine_ls_abs_structure_details
;
 Refined as an inversion twin.
;
_refine_ls_abs_structure_Flack 0.37(17)
_refine_ls_extinction_method none
_refine_ls_goodness_of_fit_ref 0.990
_refine_ls_hydrogen_treatment constr
_refine_ls_matrix_type full
_refine_ls_number_parameters 241
_refine_ls_number_reflns 3542
_refine_ls_number_restraints 1
_refine_ls_restrained_S_all 0.990
_refine_ls_R_factor_all 0.1261
_refine_ls_R_factor_gt 0.0520
_refine_ls_shift/su_max 0.000
_refine_ls_shift/su_mean 0.000
_refine_ls_structure_factor_coef Fsqd
_refine_ls_weighting_details 'w=1/[\s^2^(Fo^2^)+(0.0512P)^2^] where P=(Fo^2^+2Fc^2^)/3'
_refine_ls_weighting_scheme calc
_refine_ls_wR_factor_gt 0.1111
_refine_ls_wR_factor_ref 0.1358
_reflns_Friedel_coverage 0.558
_reflns_Friedel_fraction_full 0.688
_reflns_Friedel_fraction_max 0.647
_reflns_number_gt 1856
_reflns_number_total 3542
_reflns_threshold_expression 'I > 2\s(I)'
_cod_data_source_file d4ce00112e2.cif
_cod_data_source_block p21
_cod_depositor_comments 'Adding full bibliography for 7248510--7248511.cif.'
_cod_database_code 7248510
_shelx_shelxl_version_number 2018/3
_shelx_space_group_comment
;
The symmetry employed for this shelxl refinement is uniquely defined
by the following loop, which should always be used as a source of
symmetry information in preference to the above space-group names.
They are only intended as comments.
;
_shelx_estimated_absorpt_t_max 0.849
_shelx_estimated_absorpt_t_min 0.345
_olex2_refinement_description
;
1. Twinned data refinement
 Scales: 0.63352
 0.36648
2. Uiso/Uaniso restraints and constraints
Uanis(C19) = Uanis(C17)
3. Others
 Sof(S1A)=Sof(S2A)=1-FVAR(1)
 Sof(S1)=Sof(S2)=FVAR(1)
4.a Aromatic/amide H refined with riding coordinates:
 C7(H7), C2(H2), C9(H9), C8(H8), C10(H10), C15(H15)
4.b Idealised Me refined as rotating group:
 C18(H18A,H18B,H18C), C20(H20A,H20B,H20C)
;
_olex2_submission_special_instructions 'No special instructions were received'

loop_
_space_group_symop_operation_xyz
'x, y, z'
'-x, y+1/2, -z'

loop_
_atom_site_label
_atom_site_type_symbol
_atom_site_fract_x
_atom_site_fract_y
_atom_site_fract_z
_atom_site_U_iso_or_equiv
_atom_site_adp_type
_atom_site_occupancy
_atom_site_site_symmetry_order
_atom_site_calc_flag
_atom_site_refinement_flags_posn
_atom_site_refinement_flags_adp
_atom_site_refinement_flags_occupancy
_atom_site_disorder_assembly
_atom_site_disorder_group
I1 I 0.20966(8) 0.5064(4) 0.39436(9) 0.0607(4) Uani 1 1 d . . . . .
I2 I 0.74776(10) 0.5101(9) -0.03030(9) 0.0936(6) Uani 1 1 d . . . . .
S1 S 0.3638(3) 0.504(4) 0.2339(4) 0.0695(19) Uani 0.925(9) 1 d . . P A 1
S2 S 0.5525(4) 0.502(4) 0.0862(4) 0.084(2) Uani 0.925(9) 1 d . . P A 1
C7 C 0.9746(14) 0.528(11) 0.8213(15) 0.082(11) Uani 1 1 d . . . . .
H7 H 0.926398 0.537485 0.862332 0.098 Uiso 1 1 calc R U . . .
C13 C 0.7944(10) 0.511(7) 0.4346(12) 0.045(4) Uani 1 1 d . . . . .
C6 C 0.9180(12) 0.520(8) 0.7005(12) 0.048(6) Uani 1 1 d . . . . .
O1 O 0.7154(9) 0.500(8) 0.6893(8) 0.084(5) Uani 1 1 d . . . . .
C1 C 0.3738(12) 0.507(7) 0.3763(13) 0.065(5) Uani 1 1 d . . . . .
C11 C 0.9900(11) 0.504(7) 0.6386(13) 0.051(5) Uani 1 1 d . . . . .
C2 C 0.4922(11) 0.510(7) 0.4691(13) 0.063(6) Uani 1 1 d . . . . .
H2 H 0.508622 0.513869 0.549413 0.075 Uiso 1 1 calc R U . . .
O2 O 1.0031(10) 0.537(8) 0.4593(10) 0.113(11) Uani 1 1 d . . . . .
C18 C 0.552(2) 0.765(4) 0.275(2) 0.047(7) Uani 1 1 d . . . . .
H18A H 0.486274 0.799668 0.197200 0.070 Uiso 1 1 calc R U . . .
H18B H 0.632431 0.781591 0.276621 0.070 Uiso 1 1 calc R U . . .
H18C H 0.546544 0.836652 0.335971 0.070 Uiso 1 1 calc R U . . .
C14 C 0.7426(12) 0.509(11) 0.3139(12) 0.070(5) Uani 1 1 d . . . . .
C12 C 0.9337(12) 0.500(8) 0.5052(12) 0.061(6) Uani 1 1 d . . . . .
C4 C 0.7166(12) 0.520(7) 0.4981(12) 0.041(5) Uani 1 1 d . . . . .
C5 C 0.7763(13) 0.529(8) 0.6303(14) 0.047(8) Uani 1 1 d . . . . .
C9 C 1.1735(14) 0.492(10) 0.8265(17) 0.088(11) Uani 1 1 d . . . . .
H9 H 1.254667 0.445034 0.865223 0.106 Uiso 1 1 calc R U . . .
C3 C 0.5886(13) 0.507(8) 0.4323(12) 0.066(6) Uani 1 1 d . . . . .
C8 C 1.1073(16) 0.521(10) 0.8857(16) 0.119(12) Uani 1 1 d . . . . .
H8 H 1.147688 0.536245 0.968806 0.143 Uiso 1 1 calc R U . . .
C10 C 1.1189(16) 0.533(10) 0.7059(16) 0.073(12) Uani 1 1 d . . . . .
H10 H 1.166578 0.578763 0.670519 0.087 Uiso 1 1 calc R U . . .
C15 C 0.7935(13) 0.517(8) 0.2318(12) 0.062(6) Uani 1 1 d . . . . .
H15 H 0.878076 0.541298 0.255672 0.074 Uiso 1 1 calc R U . . .
C16 C 0.7115(14) 0.486(9) 0.1179(13) 0.068(11) Uani 1 1 d . . . . .
C20 C 0.584(3) 0.233(4) 0.269(4) 0.069(10) Uani 1 1 d . . . . .
H20A H 0.642082 0.201438 0.349864 0.104 Uiso 1 1 calc R U . . .
H20B H 0.603298 0.165099 0.213747 0.104 Uiso 1 1 calc R U . . .
H20C H 0.499573 0.207401 0.254435 0.104 Uiso 1 1 calc R U . . .
C17 C 0.5343(14) 0.562(8) 0.2980(16) 0.12(2) Uani 1 1 d . . . . .
C19 C 0.5977(15) 0.451(8) 0.2471(16) 0.12(2) Uani 1 1 d . . . . .
S1A S 0.363(5) 0.691(8) 0.257(5) 0.042(17) Uiso 0.075(9) 1 d . . P A 2
S2A S 0.619(8) 0.334(11) 0.089(8) 0.08(3) Uiso 0.075(9) 1 d . . P A 2

loop_
_atom_site_aniso_label
_atom_site_aniso_U_11
_atom_site_aniso_U_22
_atom_site_aniso_U_33
_atom_site_aniso_U_23
_atom_site_aniso_U_13
_atom_site_aniso_U_12
I1 0.0299(5) 0.0872(8) 0.0744(7) -0.001(3) 0.0320(5) 0.001(2)
I2 0.0675(8) 0.1768(15) 0.0497(7) 0.015(3) 0.0383(6) 0.021(3)
S1 0.026(2) 0.128(5) 0.054(3) -0.004(13) 0.0188(18) -0.001(10)
S2 0.038(2) 0.171(7) 0.043(3) -0.012(13) 0.021(2) 0.004(12)
C7 0.038(8) 0.15(3) 0.057(10) 0.00(3) 0.023(8) -0.01(3)
C13 0.028(6) 0.068(11) 0.043(8) -0.03(2) 0.020(6) -0.01(2)
C6 0.026(6) 0.078(18) 0.036(7) 0.02(2) 0.010(6) 0.00(2)
O1 0.047(6) 0.170(14) 0.041(5) 0.02(3) 0.024(5) 0.03(2)
C1 0.038(8) 0.100(14) 0.066(10) -0.02(3) 0.031(8) 0.03(2)
C11 0.023(6) 0.082(12) 0.048(8) -0.03(2) 0.016(6) -0.01(2)
C2 0.026(7) 0.115(15) 0.053(9) 0.04(3) 0.024(7) 0.01(2)
O2 0.029(5) 0.26(3) 0.054(7) 0.015(19) 0.026(5) -0.022(17)
C18 0.028(13) 0.062(17) 0.049(13) 0.014(11) 0.017(11) -0.002(11)
C14 0.035(8) 0.138(16) 0.045(8) 0.00(4) 0.025(7) -0.02(3)
C12 0.030(7) 0.113(16) 0.043(8) -0.03(3) 0.019(7) -0.03(2)
C4 0.029(7) 0.059(15) 0.037(7) 0.01(2) 0.017(6) 0.020(18)
C5 0.048(8) 0.05(2) 0.057(9) -0.004(16) 0.039(7) -0.010(15)
C9 0.032(9) 0.15(3) 0.072(12) -0.01(3) 0.011(9) 0.03(3)
C3 0.035(8) 0.126(16) 0.047(9) -0.03(3) 0.027(7) -0.04(2)
C8 0.053(11) 0.24(4) 0.042(10) -0.04(4) 0.002(9) 0.04(3)
C10 0.050(10) 0.10(4) 0.057(10) -0.02(2) 0.017(8) -0.004(18)
C15 0.052(9) 0.101(18) 0.048(8) 0.01(3) 0.035(7) -0.02(3)
C16 0.059(9) 0.13(3) 0.029(7) -0.01(2) 0.028(7) -0.03(2)
C20 0.040(15) 0.07(2) 0.12(2) -0.003(15) 0.059(16) -0.006(12)
C17 0.022(6) 0.31(7) 0.040(7) 0.004(16) 0.015(5) -0.003(14)
C19 0.022(6) 0.31(7) 0.040(7) 0.004(16) 0.015(5) -0.003(14)

loop_
_atom_type_symbol
_atom_type_description
_atom_type_scat_dispersion_real
_atom_type_scat_dispersion_imag
_atom_type_scat_source
C C 0.0033 0.0016 'International Tables Vol C Tables 4.2.6.8 and 6.1.1.4'
H H 0.0000 0.0000 'International Tables Vol C Tables 4.2.6.8 and 6.1.1.4'
I I -0.4742 1.8119 'International Tables Vol C Tables 4.2.6.8 and 6.1.1.4'
O O 0.0106 0.0060 'International Tables Vol C Tables 4.2.6.8 and 6.1.1.4'
S S 0.1246 0.1234 'International Tables Vol C Tables 4.2.6.8 and 6.1.1.4'

loop_
_geom_angle_atom_site_label_1
_geom_angle_atom_site_label_2
_geom_angle_atom_site_label_3
_geom_angle
_geom_angle_site_symmetry_1
_geom_angle_site_symmetry_3
_geom_angle_publ_flag
C1 S1 C17 90.3(9) . . ?
C16 S2 C19 89.5(9) . . ?
C6 C7 H7 120.1 . . ?
C6 C7 C8 119.8(16) . . ?
C8 C7 H7 120.1 . . ?
C14 C13 C12 118.9(11) . . ?
C14 C13 C4 121.6(12) . . ?
C4 C13 C12 119.4(12) . . ?
C7 C6 C11 120.3(13) . . ?
C7 C6 C5 120.4(14) . . ?
C11 C6 C5 119.3(13) . . ?
S1 C1 I1 119.2(7) . . ?
C2 C1 I1 125.0(11) . . ?
C2 C1 S1 115.8(11) . . ?
C2 C1 S1A 108(3) . . ?
S1A C1 I1 110(2) . . ?
C6 C11 C12 123.0(13) . . ?
C10 C11 C6 116.1(16) . . ?
C10 C11 C12 119.4(15) . . ?
C1 C2 H2 123.1 . . ?
C1 C2 C3 113.8(14) . . ?
C3 C2 H2 123.1 . . ?
H18A C18 H18B 109.5 . . ?
H18A C18 H18C 109.5 . . ?
H18B C18 H18C 109.5 . . ?
C17 C18 H18A 109.5 . . ?
C17 C18 H18B 109.5 . . ?
C17 C18 H18C 109.5 . . ?
C13 C14 C15 133.2(12) . . ?
C13 C14 C19 115.0(19) . . ?
C15 C14 C19 110.6(17) . . ?
C13 C12 C11 118.5(11) . . ?
O2 C12 C13 121(2) . . ?
O2 C12 C11 117.4(15) . . ?
C13 C4 C5 120.4(11) . . ?
C3 C4 C13 118.6(13) . . ?
C3 C4 C5 120.9(11) . . ?
O1 C5 C6 116.2(15) . . ?
O1 C5 C4 122.3(17) . . ?
C4 C5 C6 119.4(12) . . ?
C8 C9 H9 121.0 . . ?
C8 C9 C10 118(3) . . ?
C10 C9 H9 121.0 . . ?
C2 C3 C17 110.2(18) . . ?
C4 C3 C2 130.6(13) . . ?
C4 C3 C17 115.5(18) . . ?
C7 C8 H8 120.4 . . ?
C9 C8 C7 119.1(18) . . ?
C9 C8 H8 120.4 . . ?
C11 C10 H10 121.1 . . ?
C9 C10 C11 118(3) . . ?
C9 C10 H10 121.1 . . ?
C14 C15 H15 122.5 . . ?
C16 C15 C14 114.9(16) . . ?
C16 C15 H15 122.5 . . ?
S2 C16 I2 115.6(10) . . ?
C15 C16 I2 125.7(16) . . ?
C15 C16 S2 114.8(16) . . ?
C15 C16 S2A 119(5) . . ?
S2A C16 I2 106(4) . . ?
H20A C20 H20B 109.5 . . ?
H20A C20 H20C 109.5 . . ?
H20B C20 H20C 109.5 . . ?
C19 C20 H20A 109.5 . . ?
C19 C20 H20B 109.5 . . ?
C19 C20 H20C 109.5 . . ?
C18 C17 S1 111(2) . . ?
C18 C17 S1A 73(3) . . ?
C3 C17 S1 103.7(17) . . ?
C3 C17 C18 115(4) . . ?
C3 C17 S1A 105(2) . . ?
C19 C17 S1 111(3) . . ?
C19 C17 C18 110(3) . . ?
C19 C17 C3 106(4) . . ?
C19 C17 S1A 143(2) . . ?
C14 C19 S2 102.6(17) . . ?
C14 C19 C20 110(4) . . ?
C14 C19 S2A 92(2) . . ?
C20 C19 S2 112(3) . . ?
C20 C19 S2A 79(3) . . ?
C17 C19 S2 114(3) . . ?
C17 C19 C14 106(4) . . ?
C17 C19 C20 113(3) . . ?
C17 C19 S2A 152(3) . . ?
C1 S1A C17 77(2) . . ?
C16 S2A C19 82(4) . . ?

loop_
_geom_bond_atom_site_label_1
_geom_bond_atom_site_label_2
_geom_bond_distance
_geom_bond_site_symmetry_2
_geom_bond_publ_flag
I1 C1 2.067(13) . ?
I2 C16 2.090(14) . ?
S1 C1 1.726(15) . ?
S1 C17 1.86(2) . ?
S2 C16 1.754(17) . ?
S2 C19 1.87(2) . ?
C7 H7 0.9300 . ?
C7 C6 1.34(2) . ?
C7 C8 1.41(2) . ?
C13 C14 1.342(18) . ?
C13 C12 1.484(19) . ?
C13 C4 1.471(16) . ?
C6 C11 1.398(19) . ?
C6 C5 1.507(18) . ?
O1 C5 1.26(2) . ?
C1 C2 1.357(18) . ?
C1 S1A 1.99(7) . ?
C11 C12 1.484(18) . ?
C11 C10 1.39(2) . ?
C2 H2 0.9300 . ?
C2 C3 1.418(16) . ?
O2 C12 1.23(2) . ?
C18 H18A 0.9600 . ?
C18 H18B 0.9600 . ?
C18 H18C 0.9600 . ?
C18 C17 1.59(7) . ?
C14 C15 1.409(16) . ?
C14 C19 1.60(3) . ?
C4 C5 1.471(19) . ?
C4 C3 1.366(17) . ?
C9 H9 0.9300 . ?
C9 C8 1.32(2) . ?
C9 C10 1.37(4) . ?
C3 C17 1.55(3) . ?
C8 H8 0.9300 . ?
C10 H10 0.9300 . ?
C15 H15 0.9300 . ?
C15 C16 1.33(3) . ?
C16 S2A 1.51(10) . ?
C20 H20A 0.9600 . ?
C20 H20B 0.9600 . ?
C20 H20C 0.9600 . ?
C20 C19 1.68(7) . ?
C17 C19 1.45(6) . ?
C17 S1A 2.11(6) . ?
C19 S2A 2.27(9) . ?

loop_
_geom_torsion_atom_site_label_1
_geom_torsion_atom_site_label_2
_geom_torsion_atom_site_label_3
_geom_torsion_atom_site_label_4
_geom_torsion
_geom_torsion_site_symmetry_1
_geom_torsion_site_symmetry_2
_geom_torsion_site_symmetry_3
_geom_torsion_site_symmetry_4
_geom_torsion_publ_flag
I1 C1 C2 C3 179(4) . . . . ?
I2 C16 S2A C19 -166(2) . . . . ?
S1 C1 C2 C3 -1(6) . . . . ?
S1 C17 C19 S2 71(5) . . . . ?
S1 C17 C19 C14 -178(3) . . . . ?
S1 C17 C19 C20 -58(3) . . . . ?
C7 C6 C11 C12 -178(8) . . . . ?
C7 C6 C11 C10 -12(10) . . . . ?
C7 C6 C5 O1 -17(10) . . . . ?
C7 C6 C5 C4 180(7) . . . . ?
C13 C14 C15 C16 171(9) . . . . ?
C13 C14 C19 S2 171(6) . . . . ?
C13 C14 C19 C20 -71(7) . . . . ?
C13 C14 C19 C17 51(8) . . . . ?
C13 C14 C19 S2A -150(7) . . . . ?
C13 C4 C5 C6 -3(8) . . . . ?
C13 C4 C5 O1 -165(5) . . . . ?
C13 C4 C3 C2 179(5) . . . . ?
C13 C4 C3 C17 -25(7) . . . . ?
C6 C7 C8 C9 -6(13) . . . . ?
C6 C11 C12 C13 -1(9) . . . . ?
C6 C11 C12 O2 160(6) . . . . ?
C6 C11 C10 C9 30(9) . . . . ?
C1 S1 C17 C18 -104(2) . . . . ?
C1 S1 C17 C3 21(4) . . . . ?
C1 S1 C17 C19 134(4) . . . . ?
C1 C2 C3 C4 175(6) . . . . ?
C1 C2 C3 C17 18(7) . . . . ?
C11 C6 C5 O1 164(5) . . . . ?
C11 C6 C5 C4 0(9) . . . . ?
C2 C3 C17 S1 -25(5) . . . . ?
C2 C3 C17 C18 96(4) . . . . ?
C2 C3 C17 C19 -143(4) . . . . ?
C2 C3 C17 S1A 18(5) . . . . ?
C18 C17 C19 S2 -52(3) . . . . ?
C18 C17 C19 C14 60(3) . . . . ?
C18 C17 C19 C20 179.8(12) . . . . ?
C18 C17 C19 S2A -69(10) . . . . ?
C14 C13 C12 C11 179(7) . . . . ?
C14 C13 C12 O2 20(9) . . . . ?
C14 C13 C4 C5 -178(7) . . . . ?
C14 C13 C4 C3 7(9) . . . . ?
C14 C15 C16 I2 174(5) . . . . ?
C14 C15 C16 S2 17(8) . . . . ?
C14 C15 C16 S2A -44(9) . . . . ?
C12 C13 C14 C15 -8(13) . . . . ?
C12 C13 C14 C19 159(5) . . . . ?
C12 C13 C4 C5 3(8) . . . . ?
C12 C13 C4 C3 -172(5) . . . . ?
C12 C11 C10 C9 -164(6) . . . . ?
C4 C13 C14 C15 174(7) . . . . ?
C4 C13 C14 C19 -20(10) . . . . ?
C4 C13 C12 C11 -2(8) . . . . ?
C4 C13 C12 O2 -161(6) . . . . ?
C4 C3 C17 S1 174(4) . . . . ?
C4 C3 C17 C18 -65(5) . . . . ?
C4 C3 C17 C19 57(7) . . . . ?
C4 C3 C17 S1A -143(4) . . . . ?
C5 C6 C11 C12 2(9) . . . . ?
C5 C6 C11 C10 167(6) . . . . ?
C5 C4 C3 C2 4(10) . . . . ?
C5 C4 C3 C17 160(5) . . . . ?
C3 C4 C5 C6 172(5) . . . . ?
C3 C4 C5 O1 10(9) . . . . ?
C3 C17 C19 S2 -177(2) . . . . ?
C3 C17 C19 C14 -65(5) . . . . ?
C3 C17 C19 C20 55(4) . . . . ?
C3 C17 C19 S2A 166(8) . . . . ?
C8 C7 C6 C11 0(13) . . . . ?
C8 C7 C6 C5 -179(6) . . . . ?
C8 C9 C10 C11 -36(11) . . . . ?
C10 C11 C12 C13 -166(5) . . . . ?
C10 C11 C12 O2 -6(10) . . . . ?
C10 C9 C8 C7 23(12) . . . . ?
C15 C14 C19 S2 -20(7) . . . . ?
C15 C14 C19 C20 99(5) . . . . ?
C15 C14 C19 C17 -139(6) . . . . ?
C15 C14 C19 S2A 20(6) . . . . ?
C15 C16 S2A C19 45(5) . . . . ?
C16 S2 C19 C14 23(5) . . . . ?
C16 S2 C19 C20 -94(3) . . . . ?
C16 S2 C19 C17 137(4) . . . . ?
C17 S1 C1 I1 167(3) . . . . ?
C17 S1 C1 C2 -13(5) . . . . ?
C19 S2 C16 I2 176(4) . . . . ?
C19 S2 C16 C15 -25(6) . . . . ?
C19 C14 C15 C16 4(8) . . . . ?
S1A C1 C2 C3 -49(5) . . . . ?
S1A C17 C19 C14 147(6) . . . . ?
S1A C17 C19 C20 -93(7) . . . . ?
S1A C17 C19 S2A 18(16) . . . . ?

loop_
_twin_individual_id
_twin_individual_mass_fraction_refined
1 0.63352
2 0.36648
